data_7717590
loop_
_publ_author_name
'Kucheriv, Olesia I.'
'Haleliuk, Dmytro A.'
'Shova, Sergiu'
'Gural'skiy, Il'ya A.'

_publ_section_title
;
 Fine tuning of optical band gap in mixed halide aziridinium lead
 perovskites
;
_journal_name_full 'Dalton Transactions'
_journal_paper_doi 10.1039/D4DT02879A
_journal_year 2024
_chemical_formula_moiety 'Br2.013 I0.987 Pb, 4(C0.5 N0.25)'
_chemical_formula_sum 'C2 Br2.01 I0.99 N Pb'
_chemical_formula_weight 531.47
_space_group_crystal_system cubic
_space_group_IT_number 221
_space_group_name_Hall '-P 4 2 3'
_space_group_name_H-M_alt 'P m -3 m'
_atom_sites_solution_primary dual
_audit_creation_date 2024-08-21
_audit_creation_method
;
Olex2 1.5
(compiled 2024.02.16 svn.r378c4104 for OlexSys, GUI svn.r6928)
;
_audit_update_record
;
2024-10-12 deposited with the CCDC.	2024-11-27 downloaded from the CCDC.
;
_cell_angle_alpha 90
_cell_angle_beta 90
_cell_angle_gamma 90
_cell_formula_units_Z 1
_cell_length_a 6.0891(2)
_cell_length_b 6.0891(2)
_cell_length_c 6.0891(2)
_cell_measurement_reflns_used 294
_cell_measurement_temperature 293
_cell_measurement_theta_max 23.8050
_cell_measurement_theta_min 3.3310
_cell_volume 225.766(13)
_computing_cell_refinement 'CrysAlisPro 1.171.41.93a (Rigaku OD, 2020)'
_computing_data_collection 'CrysAlisPro 1.171.41.93a (Rigaku OD, 2020)'
_computing_data_reduction 'CrysAlisPro 1.171.41.93a (Rigaku OD, 2020)'
_computing_molecular_graphics 'Olex2 1.5 (Dolomanov et al., 2009)'
_computing_publication_material 'Olex2 1.5 (Dolomanov et al., 2009)'
_computing_structure_refinement 'SHELXL 2018/3 (Sheldrick, 2015)'
_computing_structure_solution 'SHELXT  (Sheldrick, 2015)'
_diffrn_ambient_temperature 293
_diffrn_detector 'CCD plate'
_diffrn_detector_area_resol_mean 16.1593
_diffrn_detector_type Eos
_diffrn_measured_fraction_theta_full 1.000
_diffrn_measured_fraction_theta_max 1.000
_diffrn_measurement_details
;
List of Runs (angles in degrees, time in seconds):

  # Type    Start    End  Width  t~exp~   \w     \q     \k     \f   Frames
#--------------------------------------------------------------------------
  1  \w    -68.00  -9.00   1.00   30.00    --  -15.29 133.00 -96.00   59
  2  \w    -17.00  51.00   1.00   30.00    --  -15.29  65.00 164.00   68
;
_diffrn_measurement_device 'four-circle diffractometer'
_diffrn_measurement_device_type 'Xcalibur, Eos'
_diffrn_measurement_method '\w scans'
_diffrn_orient_matrix_type 'CrysAlisPro convention (1999,Acta A55,543-557)'
_diffrn_orient_matrix_UB_11 -0.0304665000
_diffrn_orient_matrix_UB_12 -0.1012291000
_diffrn_orient_matrix_UB_13 -0.0489321000
_diffrn_orient_matrix_UB_21 -0.0350123000
_diffrn_orient_matrix_UB_22 -0.0395490000
_diffrn_orient_matrix_UB_23 0.1038622000
_diffrn_orient_matrix_UB_31 -0.1067823000
_diffrn_orient_matrix_UB_32 0.0419137000
_diffrn_orient_matrix_UB_33 -0.0199417000
_diffrn_radiation_monochromator graphite
_diffrn_radiation_probe x-ray
_diffrn_radiation_type 'Mo K\a'
_diffrn_radiation_wavelength 0.71073
_diffrn_reflns_av_unetI/netI 0.0411
_diffrn_reflns_Laue_measured_fraction_full 1.000
_diffrn_reflns_Laue_measured_fraction_max 1.000
_diffrn_reflns_limit_h_max 7
_diffrn_reflns_limit_h_min -7
_diffrn_reflns_limit_k_max 8
_diffrn_reflns_limit_k_min -5
_diffrn_reflns_limit_l_max 8
_diffrn_reflns_limit_l_min -8
_diffrn_reflns_number 232
_diffrn_reflns_point_group_measured_fraction_full 1.000
_diffrn_reflns_point_group_measured_fraction_max 1.000
_diffrn_reflns_theta_full 25.242
_diffrn_reflns_theta_max 28.998
_diffrn_reflns_theta_min 3.346
_diffrn_source 'fine-focus sealed X-ray tube'
_diffrn_source_type 'Enhance (Mo) X-ray Source'
_exptl_absorpt_coefficient_mu 30.871
_exptl_absorpt_correction_T_max 0.415
_exptl_absorpt_correction_T_min 0.093
_exptl_absorpt_correction_type analytical
_exptl_absorpt_process_details
;
CrysAlisPro 1.171.41.93a (Rigaku Oxford Diffraction, 2020)
Analytical numeric absorption correction using a multifaceted crystal
model based on expressions derived by R.C. Clark & J.S. Reid.
(Clark, R. C. & Reid, J. S. (1995). Acta Cryst. A51, 887-897)
Empirical absorption correction using spherical harmonics,
implemented in SCALE3 ABSPACK scaling algorithm.
;
_exptl_crystal_colour red
_exptl_crystal_colour_primary red
_exptl_crystal_density_diffrn 3.909
_exptl_crystal_description block
_exptl_crystal_F_000 224
_exptl_crystal_size_max 0.14
_exptl_crystal_size_mid 0.1
_exptl_crystal_size_min 0.04
_refine_diff_density_max 0.933
_refine_diff_density_min -1.075
_refine_diff_density_rms 0.237
_refine_ls_extinction_method none
_refine_ls_goodness_of_fit_ref 1.001
_refine_ls_hydrogen_treatment undef
_refine_ls_matrix_type full
_refine_ls_number_parameters 9
_refine_ls_number_reflns 232
_refine_ls_number_restraints 1
_refine_ls_restrained_S_all 1.004
_refine_ls_R_factor_all 0.0474
_refine_ls_R_factor_gt 0.0353
_refine_ls_shift/su_max 0.000
_refine_ls_shift/su_mean 0.000
_refine_ls_structure_factor_coef Fsqd
_refine_ls_weighting_details 'w=1/[\s^2^(Fo^2^)+(0.0518P)^2^] where P=(Fo^2^+2Fc^2^)/3'
_refine_ls_weighting_scheme calc
_refine_ls_wR_factor_gt 0.0822
_refine_ls_wR_factor_ref 0.0847
_reflns_Friedel_coverage 0.000
_reflns_number_gt 183
_reflns_number_total 232
_reflns_threshold_expression 'I > 2\s(I)'
_twin_special_details
;
Component 2 rotated by 179.8814\% 
around [0.41 0.82 -0.41] (reciprocal) or [0.41 0.82 -0.41] (direct)
;
_cod_data_source_file d4dt02879a2.cif
_cod_data_source_block shi_3213_ilgu_twin1_hklf4
_cod_original_cell_volume 225.77(2)
_cod_database_code 7717590
_shelx_shelxl_version_number 2018/3
_chemical_oxdiff_formula C2N1H6Pb1Br2I1
_chemical_oxdiff_usercomment PbBr2+PbI2+Az
_shelx_space_group_comment
;
The symmetry employed for this shelxl refinement is uniquely defined
by the following loop, which should always be used as a source of
symmetry information in preference to the above space-group names.
They are only intended as comments.
;
_shelx_estimated_absorpt_t_max 0.371
_shelx_estimated_absorpt_t_min 0.098
_olex2_refinement_description
;
1. Twinned data refinement
 Scales: 0.35124
 0.64876
2. Shared sites
{Br1, I1}
3. Restrained distances
 N1-C1
 1.45 with sigma of 0.02
4. Uiso/Uaniso restraints and constraints
Uiso(C1) = Uiso(N1)
Uanis(Br1) = Uanis(I1)
5. Others
 Sof(I1)=0.0625*(1-FVAR(2))
 Sof(Br1)=0.0625*FVAR(2)
 Fixed Sof: C1(0.041675) N1(0.020825)
;
_olex2_submission_special_instructions 'No special instructions were received'
_oxdiff_exptl_absorpt_empirical_details
;
Empirical correction (ABSPACK) includes:
- Absorption correction using spherical harmonics
- Frame scaling
;
_oxdiff_exptl_absorpt_empirical_full_max 1.618
_oxdiff_exptl_absorpt_empirical_full_min 0.635
_oxdiff_twin_integration_method simultaneous
_oxdiff_twin_items 2

loop_
_space_group_symop_operation_xyz
'x, y, z'
'-x, -y, z'
'-x, y, -z'
'x, -y, -z'
'z, x, y'
'z, -x, -y'
'-z, -x, y'
'-z, x, -y'
'y, z, x'
'-y, z, -x'
'y, -z, -x'
'-y, -z, x'
'y, x, -z'
'-y, -x, -z'
'y, -x, z'
'-y, x, z'
'x, z, -y'
'-x, z, y'
'-x, -z, -y'
'x, -z, y'
'z, y, -x'
'z, -y, x'
'-z, y, x'
'-z, -y, -x'
'-x, -y, -z'
'x, y, -z'
'x, -y, z'
'-x, y, z'
'-z, -x, -y'
'-z, x, y'
'z, x, -y'
'z, -x, y'
'-y, -z, -x'
'y, -z, x'
'-y, z, x'
'y, z, -x'
'-y, -x, z'
'y, x, z'
'-y, x, -z'
'y, -x, -z'
'-x, -z, y'
'x, -z, -y'
'x, z, y'
'-x, z, -y'
'-z, -y, x'
'-z, y, -x'
'z, -y, -x'
'z, y, x'

loop_
_atom_site_label
_atom_site_type_symbol
_atom_site_fract_x
_atom_site_fract_y
_atom_site_fract_z
_atom_site_U_iso_or_equiv
_atom_site_adp_type
_atom_site_occupancy
_atom_site_site_symmetry_order
_atom_site_calc_flag
_atom_site_refinement_flags_posn
_atom_site_refinement_flags_adp
_atom_site_refinement_flags_occupancy
_atom_site_disorder_assembly
_atom_site_disorder_group
Pb1 Pb 0.500000 0.500000 0.500000 0.0346(7) Uani 1 48 d S T P . .
Br1 Br 0.500000 0.500000 0.000000 0.0777(15) Uani 0.67(3) 16 d S T P A 1
C1 C 0.000000 -0.119(12) 0.000000 0.08(2) Uiso 0.3334 8 d DS . P . .
N1 N 0.200(10) 0.000000 0.000000 0.08(2) Uiso 0.1666 8 d DS . P . .
I1 I 0.500000 0.500000 0.000000 0.0777(15) Uani 0.33(3) 16 d S T P A 2

loop_
_atom_site_aniso_label
_atom_site_aniso_U_11
_atom_site_aniso_U_22
_atom_site_aniso_U_33
_atom_site_aniso_U_23
_atom_site_aniso_U_13
_atom_site_aniso_U_12
Pb1 0.0346(7) 0.0346(7) 0.0346(7) 0.000 0.000 0.000
Br1 0.102(2) 0.102(2) 0.0292(17) 0.000 0.000 0.000
I1 0.102(2) 0.102(2) 0.0292(17) 0.000 0.000 0.000

loop_
_atom_type_symbol
_atom_type_description
_atom_type_scat_dispersion_real
_atom_type_scat_dispersion_imag
_atom_type_scat_source
Br Br -0.2901 2.4595 'International Tables Vol C Tables 4.2.6.8 and 6.1.1.4'
C C 0.0033 0.0016 'International Tables Vol C Tables 4.2.6.8 and 6.1.1.4'
I I -0.4742 1.8119 'International Tables Vol C Tables 4.2.6.8 and 6.1.1.4'
N N 0.0061 0.0033 'International Tables Vol C Tables 4.2.6.8 and 6.1.1.4'
Pb Pb -3.3944 10.1111 'International Tables Vol C Tables 4.2.6.8 and 6.1.1.4'

loop_
_exptl_crystal_face_index_h
_exptl_crystal_face_index_k
_exptl_crystal_face_index_l
_exptl_crystal_face_perp_dist
4 -4 -6 0.0311
-8 2 -4 0.0489
7 -1 5 0.0699
3 -6 5 0.0480
8 -2 1 0.0651
-5 -5 5 0.0545
-8 -2 3 0.0504
5 -2 -7 0.0373
-3 1 8 0.0089
-5 7 3 0.0074
4 5 5 0.0616
-2 8 -3 0.0261
7 4 -2 0.0723

loop_
_geom_angle_atom_site_label_1
_geom_angle_atom_site_label_2
_geom_angle_atom_site_label_3
_geom_angle
_geom_angle_site_symmetry_1
_geom_angle_site_symmetry_3
_geom_angle_publ_flag
Br1 Pb1 Br1 90.0 9_565 . ?
Br1 Pb1 Br1 90.0 . 5_655 ?
Br1 Pb1 Br1 90.0 1_556 9 ?
Br1 Pb1 Br1 90.0 9_565 5_655 ?
Br1 Pb1 Br1 90.0 1_556 5_655 ?
Br1 Pb1 Br1 180.0 9_565 9 ?
Br1 Pb1 Br1 90.0 5 9 ?
Br1 Pb1 Br1 90.0 5_655 9 ?
Br1 Pb1 Br1 90.0 9_565 5 ?
Br1 Pb1 Br1 90.0 9_565 1_556 ?
Br1 Pb1 Br1 180.0 5 5_655 ?
Br1 Pb1 Br1 90.0 . 5 ?
Br1 Pb1 Br1 90.0 1_556 5 ?
Br1 Pb1 Br1 180.0 . 1_556 ?
Br1 Pb1 Br1 90.0 . 9 ?
I1 Pb1 Br1 90.0 . 9 ?
I1 Pb1 Br1 90.0 . 5_655 ?
I1 Pb1 Br1 90.0 . 5 ?
I1 Pb1 Br1 180.0 . 1_556 ?
Pb1 Br1 Pb1 180.0 1_554 . ?
C1 C1 C1 45.001(3) 33 25 ?
C1 C1 C1 45.001(3) 5 25 ?
C1 C1 C1 90.002(6) 33 9 ?
C1 C1 C1 60.0 9 5 ?
C1 C1 C1 45.0 9 25 ?
C1 C1 C1 90.002(3) 29 5 ?
C1 C1 C1 60.0 33 29 ?
C1 C1 C1 60.001(3) 29 9 ?
C1 C1 C1 45.0 29 25 ?
C1 C1 C1 60.0 33 5 ?
C1 C1 N1 0.0 25 5 ?
C1 C1 N1 45.001(3) 33 5 ?
C1 C1 N1 45.001(3) 5 5 ?
C1 C1 N1 14(3) 29 9 ?
C1 C1 N1 14(3) 9 25 ?
C1 C1 N1 69(2) 9 9 ?
C1 C1 N1 69(2) 29 . ?
C1 C1 N1 104(3) 5 9 ?
C1 C1 N1 45.0 9 5 ?
C1 C1 N1 69(2) 33 33 ?
C1 C1 N1 69(2) 5 25 ?
C1 C1 N1 104(3) 29 33 ?
C1 C1 N1 14(3) 33 . ?
C1 C1 N1 69(2) 9 33 ?
C1 C1 N1 104(3) 9 . ?
C1 C1 N1 14(3) 5 33 ?
C1 C1 N1 45.0 29 5 ?
C1 C1 N1 104(3) 33 25 ?
C1 C1 N1 69(2) 5 . ?
C1 C1 N1 69(2) 29 25 ?
C1 C1 N1 69(2) 33 9 ?
N1 C1 C1 180.0 29 25 ?
N1 C1 C1 59(3) 25 25 ?
N1 C1 C1 134.999(2) 29 33 ?
N1 C1 C1 135.0 29 5 ?
N1 C1 C1 134.999(3) 29 9 ?
N1 C1 C1 59(3) . 25 ?
N1 C1 C1 59(3) 9 25 ?
N1 C1 C1 134.999(2) 29 29 ?
N1 C1 C1 59(3) 33 25 ?
N1 C1 N1 59(3) 9 5 ?
N1 C1 N1 59(3) . 5 ?
N1 C1 N1 180.0 29 5 ?
N1 C1 N1 59(3) 33 5 ?
N1 C1 N1 118(7) 9 33 ?
N1 C1 N1 59(3) 25 5 ?
N1 C1 N1 75(3) . 9 ?
N1 C1 N1 75(3) . 33 ?
N1 C1 N1 118(7) . 25 ?
N1 C1 N1 121(3) 29 33 ?
N1 C1 N1 121(3) 29 25 ?
N1 C1 N1 75(3) 9 25 ?
N1 C1 N1 121(3) 29 . ?
N1 C1 N1 75(3) 33 25 ?
N1 C1 N1 121(3) 29 9 ?
C1 N1 C1 31(3) 33 . ?
C1 N1 C1 42(5) . 29 ?
C1 N1 C1 0.0 33 9 ?
C1 N1 C1 31(3) 33 29 ?
C1 N1 C1 62(7) 5 29 ?
C1 N1 C1 31(3) 25 9 ?
C1 N1 C1 31(3) . 9 ?
C1 N1 C1 31(3) 5 9 ?
C1 N1 C1 31(3) 33 25 ?
C1 N1 C1 31(3) 33 5 ?
C1 N1 C1 42(5) 25 29 ?
C1 N1 C1 62(7) . 25 ?
C1 N1 C1 42(5) 5 25 ?
C1 N1 C1 42(5) . 5 ?
C1 N1 C1 31(3) 29 9 ?
C1 N1 N1 14(3) . 29 ?
C1 N1 N1 45.0 33 29 ?
C1 N1 N1 45.0 33 9 ?
C1 N1 N1 52.6(16) 25 9 ?
C1 N1 N1 45.0 33 33 ?
C1 N1 N1 52.6(16) 25 33 ?
C1 N1 N1 52.6(16) . 9 ?
C1 N1 N1 52.6(16) . 33 ?
C1 N1 N1 52.6(16) 29 5 ?
C1 N1 N1 52.6(16) 29 29 ?
C1 N1 N1 14(3) 5 33 ?
C1 N1 N1 52.6(16) 5 29 ?
C1 N1 N1 45.0 33 5 ?
C1 N1 N1 76(3) . 5 ?
C1 N1 N1 52.6(16) 5 5 ?
C1 N1 N1 76(3) 25 29 ?
C1 N1 N1 76(3) 29 33 ?
C1 N1 N1 14(3) 25 5 ?
C1 N1 N1 14(3) 29 9 ?
C1 N1 N1 76(3) 5 9 ?
N1 N1 C1 45.0 29 9 ?
N1 N1 C1 45.0 33 9 ?
N1 N1 C1 45.0 5 9 ?
N1 N1 C1 45.0 9 9 ?
N1 N1 N1 60.0 29 9 ?
N1 N1 N1 90.001(5) 33 9 ?
N1 N1 N1 60.0 9 5 ?
N1 N1 N1 60.0 33 5 ?
N1 N1 N1 60.001(2) 33 29 ?
N1 N1 N1 90.001(5) 29 5 ?
Pb1 I1 Pb1 180.0 1_554 . ?

loop_
_geom_bond_atom_site_label_1
_geom_bond_atom_site_label_2
_geom_bond_distance
_geom_bond_site_symmetry_2
_geom_bond_publ_flag
Pb1 Br1 3.04455(10) 9_565 ?
Pb1 Br1 3.04455(10) 5 ?
Pb1 Br1 3.04455(10) 9 ?
Pb1 Br1 3.04455(10) 1_556 ?
Pb1 Br1 3.04455(10) . ?
Pb1 Br1 3.04455(10) 5_655 ?
Pb1 I1 3.04455(10) . ?
C1 C1 1.45(14) 25 ?
C1 C1 1.03(10) 5 ?
C1 C1 1.03(10) 33 ?
C1 C1 1.03(10) 29 ?
C1 C1 1.03(10) 9 ?
C1 N1 1.42(3) . ?
C1 N1 1.94(5) 5 ?
C1 N1 1.42(3) 25 ?
C1 N1 1.42(3) 9 ?
C1 N1 1.42(3) 33 ?
C1 N1 0.49(12) 29 ?
N1 N1 1.72(8) 33 ?
N1 N1 1.72(8) 29 ?
N1 N1 1.72(8) 5 ?
N1 N1 1.72(8) 9 ?

loop_
_geom_torsion_atom_site_label_1
_geom_torsion_atom_site_label_2
_geom_torsion_atom_site_label_3
_geom_torsion_atom_site_label_4
_geom_torsion
_geom_torsion_site_symmetry_1
_geom_torsion_site_symmetry_2
_geom_torsion_site_symmetry_3
_geom_torsion_site_symmetry_4
_geom_torsion_publ_flag
C1 C1 N1 C1 -49.3(10) 29 . . 33 ?
C1 C1 N1 C1 49.3(10) 33 . . 29 ?
C1 C1 N1 C1 0.0 33 . . 25 ?
C1 C1 N1 C1 49.3(10) 5 . . 33 ?
C1 C1 N1 C1 0.0 25 . . 33 ?
C1 C1 N1 C1 0.0 25 . . 9 ?
C1 C1 N1 C1 -49.3(10) 33 . . 5 ?
C1 C1 N1 C1 -99(2) 29 . . 5 ?
C1 C1 N1 C1 99(2) 5 . . 29 ?
C1 C1 N1 C1 -49.3(10) 25 . . 5 ?
C1 C1 N1 C1 0.0 9 . . 33 ?
C1 C1 N1 C1 -49.3(10) 29 . . 9 ?
C1 C1 N1 C1 0.0 33 . . 9 ?
C1 C1 N1 C1 -49.3(10) 29 . . 25 ?
C1 C1 N1 C1 0.0 9 . . 25 ?
C1 C1 N1 C1 49.3(10) 5 . . 25 ?
C1 C1 N1 C1 49.3(10) 9 . . 29 ?
C1 C1 N1 C1 -49.3(10) 9 . . 5 ?
C1 C1 N1 C1 49.3(10) 25 . . 29 ?
C1 C1 N1 C1 49.3(10) 5 . . 9 ?
C1 C1 N1 N1 180.0 33 . . 29 ?
C1 C1 N1 N1 -130.7(10) 5 . . 29 ?
C1 C1 N1 N1 63(2) 33 . . 9 ?
C1 C1 N1 N1 63(2) 9 . . 9 ?
C1 C1 N1 N1 -63(2) 33 . . 33 ?
C1 C1 N1 N1 -14(3) 5 . . 33 ?
C1 C1 N1 N1 0.0 9 . . 5 ?
C1 C1 N1 N1 0.0 25 . . 5 ?
C1 C1 N1 N1 -112.2(13) 29 . . 33 ?
C1 C1 N1 N1 49.3(10) 5 . . 5 ?
C1 C1 N1 N1 112.2(13) 5 . . 9 ?
C1 C1 N1 N1 63(2) 25 . . 9 ?
C1 C1 N1 N1 -63(2) 25 . . 33 ?
C1 C1 N1 N1 180.0 9 . . 29 ?
C1 C1 N1 N1 180.0 25 . . 29 ?
C1 C1 N1 N1 14(3) 29 . . 9 ?
C1 C1 N1 N1 0.0 33 . . 5 ?
C1 C1 N1 N1 130.7(10) 29 . . 29 ?
C1 C1 N1 N1 -49.3(10) 29 . . 5 ?
C1 C1 N1 N1 -63(2) 9 . . 33 ?
N1 C1 N1 C1 -130.7(10) 29 . . 29 ?
N1 C1 N1 C1 -63(2) 9 . . 25 ?
N1 C1 N1 C1 180.0 29 . . 33 ?
N1 C1 N1 C1 0.0 5 . . 25 ?
N1 C1 N1 C1 14(3) 33 . . 5 ?
N1 C1 N1 C1 49.3(10) 25 . . 29 ?
N1 C1 N1 C1 49.3(10) 5 . . 29 ?
N1 C1 N1 C1 180.0 29 . . 25 ?
N1 C1 N1 C1 0.0 25 . . 33 ?
N1 C1 N1 C1 63(2) 33 . . 25 ?
N1 C1 N1 C1 -14(3) 9 . . 29 ?
N1 C1 N1 C1 -49.3(10) 25 . . 5 ?
N1 C1 N1 C1 63(2) 33 . . 33 ?
N1 C1 N1 C1 63(2) 33 . . 9 ?
N1 C1 N1 C1 130.7(10) 29 . . 5 ?
N1 C1 N1 C1 -63(2) 9 . . 9 ?
N1 C1 N1 C1 0.0 5 . . 33 ?
N1 C1 N1 C1 -112.2(13) 9 . . 5 ?
N1 C1 N1 C1 -49.3(10) 5 . . 5 ?
N1 C1 N1 C1 0.0 5 . . 9 ?
N1 C1 N1 C1 0.0 25 . . 9 ?
N1 C1 N1 C1 112.2(13) 33 . . 29 ?
N1 C1 N1 C1 -63(2) 9 . . 33 ?
N1 C1 N1 C1 0.0 25 . . 25 ?
N1 C1 N1 C1 180.0 29 . . 9 ?
N1 C1 N1 N1 117(2) 9 . . 29 ?
N1 C1 N1 N1 180.0 5 . . 29 ?
N1 C1 N1 N1 63(2) 33 . . 5 ?
N1 C1 N1 N1 -117(2) 33 . . 29 ?
N1 C1 N1 N1 -63(2) 9 . . 5 ?
N1 C1 N1 N1 117(2) 29 . . 33 ?
N1 C1 N1 N1 0.0 25 . . 5 ?
N1 C1 N1 N1 -63(2) 5 . . 33 ?
N1 C1 N1 N1 126(5) 33 . . 9 ?
N1 C1 N1 N1 63(2) 25 . . 9 ?
N1 C1 N1 N1 -126(5) 9 . . 33 ?
N1 C1 N1 N1 -117(2) 29 . . 9 ?
N1 C1 N1 N1 63(2) 5 . . 9 ?
N1 C1 N1 N1 180.0 29 . . 5 ?
N1 C1 N1 N1 180.0 25 . . 29 ?
N1 C1 N1 N1 -63(2) 25 . . 33 ?

loop_
_twin_individual_id
_twin_individual_mass_fraction_refined
_oxdiff_twin_reflns_isolated
_oxdiff_twin_reflns_overlapped
_twin_individual_twin_lattice_type
_twin_individual_twin_matrix_11
_twin_individual_twin_matrix_12
_twin_individual_twin_matrix_13
_twin_individual_twin_matrix_21
_twin_individual_twin_matrix_22
_twin_individual_twin_matrix_23
_twin_individual_twin_matrix_31
_twin_individual_twin_matrix_32
_twin_individual_twin_matrix_33
1 0.35124 432 214 ref 1.0000 0.0000 0.0000 0.0000 1.0000 0.0000 0.0000 0.0000 1.0000
2 0.64876 430 214 nmt -0.6695 0.6652 -0.3309 0.6633 0.3367 -0.6678 -0.3332 -0.6663 -0.6672

loop_
_exptl_oxdiff_crystal_face_indexfrac_h
_exptl_oxdiff_crystal_face_indexfrac_k
_exptl_oxdiff_crystal_face_indexfrac_l
_exptl_oxdiff_crystal_face_x
_exptl_oxdiff_crystal_face_y
_exptl_oxdiff_crystal_face_z
3.5656 -4.4357 -6.4170 0.6544 -0.6159 -0.4387
-7.5198 2.0661 -3.6032 0.1963 -0.1927 0.9614
7.0047 -1.3114 4.7979 -0.3154 0.3049 -0.8986
2.5524 -6.4410 5.0741 0.3260 0.6924 -0.6437
8.2876 -2.1470 0.6810 -0.0685 -0.1345 -0.9885
-4.5738 -5.2407 5.0321 0.4236 0.8900 0.1684
-8.0063 -1.7504 2.5608 0.2958 0.6155 0.7305
5.0664 -1.5929 -6.7361 0.3365 -0.8140 -0.4734
-3.0939 0.7888 7.9620 -0.3752 0.9041 0.2047
-4.5064 6.7978 2.6664 -0.6813 0.1659 0.7130
4.3214 5.0405 5.4452 -0.9084 0.2149 -0.3588
-2.0611 7.6454 -3.3217 -0.5486 -0.5752 0.6068
7.2991 4.1888 -1.7125 -0.5626 -0.5991 -0.5697
